data_4312353
loop_
_publ_author_name
'Mark R. Mason'
'Bassam N. Fneich'
'Kristin Kirschbaum'

_publ_contact_author
;
     Professor Mark R. Mason
     Department of Chemistry
     University of Toledo
     Toledo
     OH 43606
     USA
;
_publ_contact_author_email mmason5@uoft02.utoledo.edu
_publ_contact_author_fax '(419) 530-4033'
_publ_contact_author_phone '(419) 530-1532'
_publ_section_title
;
 Titanium and Zirconium Amido Complexes Ligated by
 2,2'-Di(3-methylindolyl)methanes: Synthesis, Characterization, and
 Ethylene Polymerization Activity
;
_journal_name_full 'Inorganic Chemistry'
_journal_page_first 6592
_journal_page_last 6594
_journal_paper_doi 10.1021/ic0347236
_journal_volume 42
_journal_year 2003
_chemical_formula_sum 'C33 H40 N4 Ti'
_chemical_formula_weight 540.59
_chemical_name_systematic
; 
 ? 
;
_space_group_IT_number 14
_symmetry_cell_setting monoclinic
_symmetry_space_group_name_Hall '-P 2ybc'
_symmetry_space_group_name_H-M 'P 1 21/c 1'
_atom_sites_solution_hydrogens difmap
_atom_sites_solution_primary patterson
_atom_sites_solution_secondary difmap
_audit_creation_method SHELXL-97
_cell_angle_alpha 90.00
_cell_angle_beta 116.053(3)
_cell_angle_gamma 90.00
_cell_formula_units_Z 4
_cell_length_a 16.579(3)
_cell_length_b 10.829(2)
_cell_length_c 18.186(4)
_cell_measurement_reflns_used 17108
_cell_measurement_temperature 120(2)
_cell_measurement_theta_max 56.560
_cell_measurement_theta_min 6.248
_cell_volume 2933.2(10)
_computing_cell_refinement 'Bruker SMART'
_computing_data_collection 'Bruker SMART'
_computing_data_reduction 'Bruker SHELXTL'
_computing_molecular_graphics 'Bruker SHELXTL'
_computing_publication_material 'Bruker SHELXTL'
_computing_structure_refinement 'SHELXL-97 (Sheldrick, 1997)'
_computing_structure_solution 'SHELXS-97 (Sheldrick, 1990)'
_diffrn_ambient_temperature 120(2)
_diffrn_measured_fraction_theta_full 0.927
_diffrn_measured_fraction_theta_max 0.927
_diffrn_measurement_device_type 'CCD area detector'
_diffrn_measurement_method 'omega scans'
_diffrn_radiation_monochromator graphite
_diffrn_radiation_source 'sealed tube'
_diffrn_radiation_type MoK\a
_diffrn_radiation_wavelength 0.71073
_diffrn_reflns_av_R_equivalents 0.0375
_diffrn_reflns_av_sigmaI/netI 0.0250
_diffrn_reflns_limit_h_max 21
_diffrn_reflns_limit_h_min -22
_diffrn_reflns_limit_k_max 14
_diffrn_reflns_limit_k_min -14
_diffrn_reflns_limit_l_max 24
_diffrn_reflns_limit_l_min -24
_diffrn_reflns_number 29119
_diffrn_reflns_theta_full 28.93
_diffrn_reflns_theta_max 28.93
_diffrn_reflns_theta_min 2.26
_exptl_absorpt_coefficient_mu 0.319
_exptl_absorpt_correction_T_max 0.841232
_exptl_absorpt_correction_T_min 0.667490
_exptl_absorpt_correction_type sadabs
_exptl_crystal_colour RED
_exptl_crystal_density_diffrn 1.224
_exptl_crystal_density_method 'not measured'
_exptl_crystal_F_000 1152
_refine_diff_density_max 0.675
_refine_diff_density_min -0.507
_refine_diff_density_rms 0.055
_refine_ls_extinction_method none
_refine_ls_goodness_of_fit_ref 1.021
_refine_ls_hydrogen_treatment refall
_refine_ls_matrix_type full
_refine_ls_number_parameters 503
_refine_ls_number_reflns 7181
_refine_ls_number_restraints 0
_refine_ls_restrained_S_all 1.021
_refine_ls_R_factor_all 0.0540
_refine_ls_R_factor_gt 0.0445
_refine_ls_shift/su_max 0.004
_refine_ls_shift/su_mean 0.000
_refine_ls_structure_factor_coef Fsqd
_refine_ls_weighting_details 'calc w=1/[\s^2^(Fo^2^)+(0.0623P)^2^+1.8904P] where P=(Fo^2^+2Fc^2^)/3'
_refine_ls_weighting_scheme calc
_refine_ls_wR_factor_gt 0.1136
_refine_ls_wR_factor_ref 0.1205
_reflns_number_gt 6138
_reflns_number_total 7181
_reflns_threshold_expression >2sigma(I)
_cod_data_source_file ic0347236si20030908_044746_1.cif
_cod_data_source_block 3a
_cod_depositor_comments
;
The following automatic conversions were performed:

'_symmetry_cell_setting' value 'Monoclinic' changed to 'monoclinic'
according to the built-in table from CIF Core dictionary named
'cif_core.dic' version 2.4.1 from 2010-06-29.

Automatic conversion script
Id: cif_fix_values 1646 2011-03-28 12:23:43Z adriana 
;
_cod_original_cell_volume 2933.4(10)
_cod_database_code 4312353

loop_
_symmetry_equiv_pos_as_xyz
'x, y, z'
'-x, y+1/2, -z+1/2'
'-x, -y, -z'
'x, -y-1/2, z-1/2'

loop_
_atom_site_label
_atom_site_type_symbol
_atom_site_fract_x
_atom_site_fract_y
_atom_site_fract_z
_atom_site_U_iso_or_equiv
_atom_site_adp_type
_atom_site_occupancy
_atom_site_symmetry_multiplicity
_atom_site_calc_flag
_atom_site_refinement_flags
_atom_site_disorder_assembly
_atom_site_disorder_group
Ti Ti 0.720586(19) 0.47209(2) 0.874617(17) 0.02052(9) Uani 1 1 d . . .
N1 N 0.78763(9) 0.62617(12) 0.88183(8) 0.0221(3) Uani 1 1 d . . .
N2 N 0.63603(9) 0.48197(13) 0.75648(8) 0.0243(3) Uani 1 1 d . . .
N3 N 0.78722(10) 0.32641(13) 0.90729(9) 0.0268(3) Uani 1 1 d . . .
N4 N 0.65668(10) 0.48368(12) 0.93694(9) 0.0238(3) Uani 1 1 d . . .
C1 C 0.75180(11) 0.60472(15) 0.73167(10) 0.0225(3) Uani 1 1 d . . .
H1 H 0.7478(13) 0.6636(19) 0.6907(12) 0.026(5) Uiso 1 1 d . . .
C2 C 0.80924(11) 0.49665(16) 0.72676(10) 0.0242(3) Uani 1 1 d . . .
C3 C 0.89126(14) 0.4661(2) 0.78969(13) 0.0422(5) Uani 1 1 d . . .
H3 H 0.9135(18) 0.513(2) 0.8389(17) 0.053(7) Uiso 1 1 d . . .
C4 C 0.94230(16) 0.3694(3) 0.78200(15) 0.0540(6) Uani 1 1 d . . .
H4 H 0.9984(19) 0.355(3) 0.8262(17) 0.057(7) Uiso 1 1 d . . .
C5 C 0.91202(15) 0.3025(2) 0.71086(14) 0.0435(5) Uani 1 1 d . . .
H5 H 0.9497(16) 0.231(2) 0.7059(15) 0.049(7) Uiso 1 1 d . . .
C6 C 0.83044(14) 0.33151(19) 0.64746(13) 0.0382(4) Uani 1 1 d . . .
H6 H 0.8078(16) 0.286(3) 0.5932(16) 0.053(7) Uiso 1 1 d . . .
C7 C 0.77878(13) 0.42703(18) 0.65525(12) 0.0325(4) Uani 1 1 d . . .
H7 H 0.7216(16) 0.447(2) 0.6103(15) 0.039(6) Uiso 1 1 d . . .
C11 C 0.79265(10) 0.67394(14) 0.81187(10) 0.0218(3) Uani 1 1 d . . .
C12 C 0.83364(11) 0.78701(15) 0.82710(10) 0.0234(3) Uani 1 1 d . . .
C13 C 0.85494(11) 0.81643(14) 0.91072(10) 0.0227(3) Uani 1 1 d . . .
C14 C 0.89445(11) 0.91889(15) 0.96059(11) 0.0266(3) Uani 1 1 d . . .
H14 H 0.9156(15) 0.985(2) 0.9402(14) 0.036(6) Uiso 1 1 d . . .
C15 C 0.90181(12) 0.92043(16) 1.03940(11) 0.0292(4) Uani 1 1 d . . .
H15 H 0.9277(15) 0.995(2) 1.0753(14) 0.036(6) Uiso 1 1 d . . .
C16 C 0.87149(12) 0.82066(16) 1.06967(11) 0.0280(3) Uani 1 1 d . . .
H16 H 0.8780(14) 0.8257(19) 1.1276(13) 0.032(5) Uiso 1 1 d . . .
C17 C 0.83387(12) 0.71697(15) 1.02206(10) 0.0256(3) Uani 1 1 d . . .
H17 H 0.8146(13) 0.6494(19) 1.0430(12) 0.029(5) Uiso 1 1 d . . .
C18 C 0.82526(10) 0.71577(14) 0.94215(10) 0.0218(3) Uani 1 1 d . . .
C19 C 0.85247(14) 0.86750(18) 0.76961(12) 0.0317(4) Uani 1 1 d . . .
H19B H 0.8437(19) 0.829(3) 0.7184(18) 0.064(8) Uiso 1 1 d . . .
H19A H 0.8131(19) 0.938(3) 0.7541(17) 0.056(7) Uiso 1 1 d . . .
H19C H 0.913(2) 0.898(3) 0.7945(17) 0.062(8) Uiso 1 1 d . . .
C21 C 0.65607(11) 0.56426(15) 0.70708(10) 0.0225(3) Uani 1 1 d . . .
C22 C 0.58140(11) 0.59368(15) 0.63723(10) 0.0254(3) Uani 1 1 d . . .
C23 C 0.50838(12) 0.52584(15) 0.64050(11) 0.0268(3) Uani 1 1 d . . .
C24 C 0.41683(13) 0.51561(18) 0.58731(13) 0.0336(4) Uani 1 1 d . . .
H24 H 0.3928(15) 0.562(2) 0.5375(15) 0.037(6) Uiso 1 1 d . . .
C25 C 0.36336(13) 0.44021(18) 0.60917(14) 0.0364(4) Uani 1 1 d . . .
H25 H 0.3023(15) 0.433(2) 0.5718(14) 0.036(6) Uiso 1 1 d . . .
C26 C 0.39929(13) 0.37546(18) 0.68273(13) 0.0354(4) Uani 1 1 d . . .
H26 H 0.3593(15) 0.325(2) 0.6962(13) 0.039(6) Uiso 1 1 d . . .
C27 C 0.49001(12) 0.38283(17) 0.73637(12) 0.0306(4) Uani 1 1 d . . .
H27 H 0.5143(14) 0.339(2) 0.7859(13) 0.031(5) Uiso 1 1 d . . .
C28 C 0.54435(11) 0.45883(15) 0.71438(10) 0.0252(3) Uani 1 1 d . . .
C29 C 0.57434(15) 0.6797(2) 0.57026(12) 0.0357(4) Uani 1 1 d . . .
H29C H 0.631(2) 0.690(3) 0.5661(16) 0.063(8) Uiso 1 1 d . . .
H29B H 0.531(2) 0.650(3) 0.5158(18) 0.067(8) Uiso 1 1 d . . .
H29A H 0.5566(19) 0.763(3) 0.5782(17) 0.067(8) Uiso 1 1 d . . .
C31 C 0.72713(14) 0.22280(16) 0.86635(12) 0.0325(4) Uani 1 1 d . . .
H31B H 0.6616(15) 0.251(2) 0.8421(13) 0.033(5) Uiso 1 1 d . . .
H31A H 0.7386(16) 0.157(2) 0.9103(15) 0.049(7) Uiso 1 1 d . . .
C32 C 0.74089(19) 0.1686(2) 0.79598(14) 0.0432(5) Uani 1 1 d . . .
H32C H 0.7007(18) 0.101(3) 0.7748(16) 0.055(7) Uiso 1 1 d . . .
H32A H 0.7233(18) 0.232(3) 0.7503(17) 0.060(8) Uiso 1 1 d . . .
H32C H 0.804(2) 0.141(3) 0.8183(17) 0.065(8) Uiso 1 1 d . . .
C33 C 0.87951(14) 0.2894(2) 0.95838(13) 0.0394(4) Uani 1 1 d . . .
H33B H 0.9105(16) 0.278(2) 0.9232(15) 0.047(7) Uiso 1 1 d . . .
H33A H 0.8836(17) 0.206(3) 0.9949(16) 0.057(7) Uiso 1 1 d . . .
C34 C 0.92930(16) 0.3836(2) 1.02346(15) 0.0459(5) Uani 1 1 d . . .
H34C H 0.9943(19) 0.350(3) 1.0560(17) 0.061(8) Uiso 1 1 d . . .
H34A H 0.933(2) 0.470(3) 0.9950(19) 0.070(9) Uiso 1 1 d . . .
H34B H 0.8971(19) 0.395(3) 1.0642(18) 0.069(8) Uiso 1 1 d . . .
C41 C 0.60987(13) 0.60329(16) 0.92460(12) 0.0304(4) Uani 1 1 d . . .
H41B H 0.6401(15) 0.650(2) 0.9757(15) 0.041(6) Uiso 1 1 d . . .
H41A H 0.6232(17) 0.650(2) 0.8857(15) 0.048(7) Uiso 1 1 d . . .
C42 C 0.50926(14) 0.5954(2) 0.89389(14) 0.0378(4) Uani 1 1 d . . .
H42C H 0.4826(17) 0.677(3) 0.8830(15) 0.049(7) Uiso 1 1 d . . .
H42B H 0.4831(16) 0.549(2) 0.8420(16) 0.045(7) Uiso 1 1 d . . .
H42A H 0.4933(19) 0.556(3) 0.9341(18) 0.063(8) Uiso 1 1 d . . .
C43 C 0.64955(13) 0.40145(16) 0.99739(11) 0.0288(4) Uani 1 1 d . . .
H43B H 0.5855(15) 0.390(2) 0.9829(13) 0.032(5) Uiso 1 1 d . . .
H43A H 0.6769(15) 0.319(2) 0.9947(13) 0.040(6) Uiso 1 1 d . . .
C44 C 0.69807(16) 0.4495(2) 1.08443(12) 0.0385(4) Uani 1 1 d . . .
H44C H 0.7626(16) 0.457(2) 1.1021(14) 0.033(6) Uiso 1 1 d . . .
H44B H 0.6706(18) 0.529(3) 1.0900(17) 0.055(8) Uiso 1 1 d . . .
H44A H 0.6941(17) 0.392(3) 1.1211(17) 0.056(7) Uiso 1 1 d . . .

loop_
_atom_site_aniso_label
_atom_site_aniso_U_11
_atom_site_aniso_U_22
_atom_site_aniso_U_33
_atom_site_aniso_U_23
_atom_site_aniso_U_13
_atom_site_aniso_U_12
Ti 0.02532(16) 0.01730(14) 0.02038(15) -0.00105(10) 0.01136(12) -0.00214(10)
N1 0.0277(7) 0.0188(6) 0.0208(6) -0.0012(5) 0.0116(5) -0.0031(5)
N2 0.0252(7) 0.0266(7) 0.0223(7) -0.0013(5) 0.0116(6) -0.0042(5)
N3 0.0305(7) 0.0214(6) 0.0276(7) -0.0039(5) 0.0120(6) 0.0003(6)
N4 0.0300(7) 0.0200(6) 0.0241(7) 0.0010(5) 0.0142(6) -0.0004(5)
C1 0.0256(8) 0.0229(7) 0.0213(7) -0.0008(6) 0.0124(6) -0.0023(6)
C2 0.0258(8) 0.0277(8) 0.0235(8) -0.0012(6) 0.0148(7) -0.0024(6)
C3 0.0327(10) 0.0569(13) 0.0323(10) -0.0143(9) 0.0099(8) 0.0097(9)
C4 0.0384(12) 0.0740(17) 0.0428(12) -0.0098(12) 0.0117(10) 0.0229(12)
C5 0.0453(12) 0.0426(11) 0.0507(12) -0.0074(9) 0.0286(10) 0.0084(9)
C6 0.0399(10) 0.0367(10) 0.0427(11) -0.0132(9) 0.0223(9) -0.0034(8)
C7 0.0309(9) 0.0354(9) 0.0298(9) -0.0078(8) 0.0119(8) -0.0020(8)
C11 0.0225(7) 0.0214(7) 0.0239(8) -0.0002(6) 0.0123(6) -0.0010(6)
C12 0.0248(8) 0.0215(7) 0.0270(8) 0.0004(6) 0.0142(7) -0.0006(6)
C13 0.0225(7) 0.0199(7) 0.0274(8) -0.0005(6) 0.0125(6) 0.0001(6)
C14 0.0263(8) 0.0197(7) 0.0342(9) -0.0018(6) 0.0137(7) -0.0020(6)
C15 0.0295(9) 0.0228(8) 0.0333(9) -0.0075(7) 0.0120(7) -0.0025(7)
C16 0.0316(9) 0.0258(8) 0.0255(8) -0.0038(7) 0.0116(7) 0.0008(7)
C17 0.0309(8) 0.0221(7) 0.0242(8) -0.0008(6) 0.0123(7) -0.0019(6)
C18 0.0225(7) 0.0185(7) 0.0244(8) -0.0014(6) 0.0102(6) 0.0002(6)
C19 0.0413(11) 0.0261(8) 0.0345(10) -0.0006(7) 0.0228(9) -0.0066(8)
C21 0.0253(8) 0.0223(7) 0.0224(7) -0.0027(6) 0.0127(6) -0.0020(6)
C22 0.0272(8) 0.0247(8) 0.0243(8) -0.0029(6) 0.0113(7) 0.0009(6)
C23 0.0261(8) 0.0251(8) 0.0290(8) -0.0067(6) 0.0118(7) 0.0008(6)
C24 0.0278(9) 0.0318(9) 0.0350(10) -0.0069(8) 0.0080(8) 0.0032(7)
C25 0.0234(9) 0.0306(9) 0.0502(12) -0.0159(8) 0.0115(8) -0.0020(7)
C26 0.0303(9) 0.0305(9) 0.0511(12) -0.0166(8) 0.0231(9) -0.0093(7)
C27 0.0328(9) 0.0300(9) 0.0340(10) -0.0083(7) 0.0191(8) -0.0071(7)
C28 0.0259(8) 0.0256(8) 0.0262(8) -0.0084(6) 0.0133(7) -0.0032(6)
C29 0.0377(10) 0.0351(10) 0.0303(10) 0.0080(8) 0.0112(8) 0.0044(8)
C31 0.0443(11) 0.0213(8) 0.0348(10) -0.0029(7) 0.0200(8) -0.0052(7)
C32 0.0637(15) 0.0286(9) 0.0397(11) -0.0117(9) 0.0250(11) -0.0075(10)
C33 0.0401(11) 0.0342(10) 0.0401(11) -0.0030(8) 0.0140(9) 0.0091(8)
C34 0.0391(11) 0.0429(12) 0.0446(12) -0.0033(10) 0.0082(10) 0.0028(9)
C41 0.0356(9) 0.0244(8) 0.0360(10) 0.0010(7) 0.0201(8) 0.0040(7)
C42 0.0368(10) 0.0402(11) 0.0403(11) -0.0017(9) 0.0206(9) 0.0067(8)
C43 0.0381(10) 0.0263(8) 0.0265(8) 0.0031(7) 0.0184(8) -0.0014(7)
C44 0.0469(12) 0.0444(11) 0.0259(9) 0.0038(8) 0.0175(9) 0.0016(9)

loop_
_atom_type_symbol
_atom_type_description
_atom_type_scat_dispersion_real
_atom_type_scat_dispersion_imag
_atom_type_scat_source
C C 0.0033 0.0016 'International Tables Vol C Tables 4.2.6.8 and 6.1.1.4'
H H 0.0000 0.0000 'International Tables Vol C Tables 4.2.6.8 and 6.1.1.4'
N N 0.0061 0.0033 'International Tables Vol C Tables 4.2.6.8 and 6.1.1.4'
Ti Ti 0.2776 0.4457 'International Tables Vol C Tables 4.2.6.8 and 6.1.1.4'

loop_
_geom_angle_atom_site_label_1
_geom_angle_atom_site_label_2
_geom_angle_atom_site_label_3
_geom_angle
_geom_angle_site_symmetry_1
_geom_angle_site_symmetry_3
_geom_angle_publ_flag
N4 Ti N3 106.15(6) . . ?
N4 Ti N1 110.85(6) . . ?
N3 Ti N1 117.08(6) . . ?
N4 Ti N2 109.53(6) . . ?
N3 Ti N2 115.31(6) . . ?
N1 Ti N2 97.78(6) . . ?
N4 Ti C31 98.52(6) . . ?
N3 Ti C31 31.01(6) . . ?
N1 Ti C31 144.07(6) . . ?
N2 Ti C31 91.15(6) . . ?
C18 N1 C11 105.80(13) . . ?
C18 N1 Ti 133.29(11) . . ?
C11 N1 Ti 120.29(10) . . ?
C28 N2 C21 105.68(14) . . ?
C28 N2 Ti 131.80(11) . . ?
C21 N2 Ti 118.23(11) . . ?
C33 N3 C31 113.74(15) . . ?
C33 N3 Ti 138.20(13) . . ?
C31 N3 Ti 108.03(12) . . ?
C43 N4 C41 116.03(14) . . ?
C43 N4 Ti 132.26(12) . . ?
C41 N4 Ti 111.58(11) . . ?
C11 C1 C21 113.36(13) . . ?
C11 C1 C2 114.08(14) . . ?
C21 C1 C2 111.03(13) . . ?
C11 C1 H1 105.6(12) . . ?
C21 C1 H1 104.9(12) . . ?
C2 C1 H1 107.1(12) . . ?
C3 C2 C7 117.81(17) . . ?
C3 C2 C1 123.03(15) . . ?
C7 C2 C1 119.16(15) . . ?
C2 C3 C4 121.23(19) . . ?
C2 C3 H3 118.9(16) . . ?
C4 C3 H3 119.9(16) . . ?
C5 C4 C3 120.4(2) . . ?
C5 C4 H4 122.4(17) . . ?
C3 C4 H4 117.2(17) . . ?
C4 C5 C6 119.26(19) . . ?
C4 C5 H5 119.9(14) . . ?
C6 C5 H5 120.9(14) . . ?
C5 C6 C7 120.55(19) . . ?
C5 C6 H6 120.9(14) . . ?
C7 C6 H6 118.5(15) . . ?
C6 C7 C2 120.76(18) . . ?
C6 C7 H7 120.2(14) . . ?
C2 C7 H7 119.1(14) . . ?
C12 C11 N1 111.52(14) . . ?
C12 C11 C1 127.72(14) . . ?
N1 C11 C1 120.70(13) . . ?
C11 C12 C13 106.36(14) . . ?
C11 C12 C19 128.14(16) . . ?
C13 C12 C19 125.49(15) . . ?
C14 C13 C18 119.69(15) . . ?
C14 C13 C12 133.50(15) . . ?
C18 C13 C12 106.80(14) . . ?
C15 C14 C13 118.92(16) . . ?
C15 C14 H14 121.3(14) . . ?
C13 C14 H14 119.7(14) . . ?
C14 C15 C16 120.89(16) . . ?
C14 C15 H15 120.0(14) . . ?
C16 C15 H15 119.1(13) . . ?
C17 C16 C15 121.27(16) . . ?
C17 C16 H16 120.4(12) . . ?
C15 C16 H16 118.3(12) . . ?
C16 C17 C18 118.00(15) . . ?
C16 C17 H17 121.0(12) . . ?
C18 C17 H17 121.0(12) . . ?
N1 C18 C17 129.27(15) . . ?
N1 C18 C13 109.50(14) . . ?
C17 C18 C13 121.21(15) . . ?
C12 C19 H19B 115.5(17) . . ?
C12 C19 H19A 110.2(16) . . ?
H19B C19 H19A 105(2) . . ?
C12 C19 H19C 111.4(17) . . ?
H19B C19 H19C 107(2) . . ?
H19A C19 H19C 107(2) . . ?
C22 C21 N2 111.73(14) . . ?
C22 C21 C1 127.74(15) . . ?
N2 C21 C1 120.46(14) . . ?
C21 C22 C23 106.13(15) . . ?
C21 C22 C29 128.09(16) . . ?
C23 C22 C29 125.78(16) . . ?
C24 C23 C28 119.63(17) . . ?
C24 C23 C22 133.46(18) . . ?
C28 C23 C22 106.91(15) . . ?
C25 C24 C23 118.96(19) . . ?
C25 C24 H24 121.9(14) . . ?
C23 C24 H24 119.1(14) . . ?
C24 C25 C26 121.01(18) . . ?
C24 C25 H25 117.7(14) . . ?
C26 C25 H25 121.3(14) . . ?
C27 C26 C25 121.35(18) . . ?
C27 C26 H26 120.3(14) . . ?
C25 C26 H26 118.3(14) . . ?
C26 C27 C28 117.80(18) . . ?
C26 C27 H27 121.4(13) . . ?
C28 C27 H27 120.8(13) . . ?
N2 C28 C27 129.21(17) . . ?
N2 C28 C23 109.54(14) . . ?
C27 C28 C23 121.25(16) . . ?
C22 C29 H29C 113.4(16) . . ?
C22 C29 H29B 112.0(17) . . ?
H29C C29 H29B 105(2) . . ?
C22 C29 H29A 112.0(17) . . ?
H29C C29 H29A 106(2) . . ?
H29B C29 H29A 108(2) . . ?
N3 C31 C32 113.86(16) . . ?
N3 C31 Ti 40.95(8) . . ?
C32 C31 Ti 117.25(13) . . ?
N3 C31 H31B 110.1(12) . . ?
C32 C31 H31B 106.1(12) . . ?
Ti C31 H31B 70.3(12) . . ?
N3 C31 H31A 106.4(14) . . ?
C32 C31 H31A 110.3(14) . . ?
Ti C31 H31A 130.3(14) . . ?
H31B C31 H31A 110.1(18) . . ?
C31 C32 H32C 107.6(16) . . ?
C31 C32 H32A 109.5(15) . . ?
H32C C32 H32A 107(2) . . ?
C31 C32 H32C 107.2(17) . . ?
H32C C32 H32C 111(2) . . ?
H32A C32 H32C 114(2) . . ?
N3 C33 C34 112.03(17) . . ?
N3 C33 H33B 108.8(14) . . ?
C34 C33 H33B 109.5(15) . . ?
N3 C33 H33A 112.2(14) . . ?
C34 C33 H33A 102.5(14) . . ?
H33B C33 H33A 112(2) . . ?
C33 C34 H34C 106.4(16) . . ?
C33 C34 H34A 109.7(16) . . ?
H34C C34 H34A 108(2) . . ?
C33 C34 H34B 110.4(16) . . ?
H34C C34 H34B 110(2) . . ?
H34A C34 H34B 112(2) . . ?
N4 C41 C42 115.36(16) . . ?
N4 C41 H41B 106.9(14) . . ?
C42 C41 H41B 113.7(14) . . ?
N4 C41 H41A 107.3(15) . . ?
C42 C41 H41A 109.1(15) . . ?
H41B C41 H41A 104(2) . . ?
C41 C42 H42C 110.7(15) . . ?
C41 C42 H42B 109.4(14) . . ?
H42C C42 H42B 107(2) . . ?
C41 C42 H42A 111.5(17) . . ?
H42C C42 H42A 107(2) . . ?
H42B C42 H42A 110(2) . . ?
N4 C43 C44 113.28(16) . . ?
N4 C43 H43B 108.1(12) . . ?
C44 C43 H43B 109.8(12) . . ?
N4 C43 H43A 108.5(13) . . ?
C44 C43 H43A 108.0(13) . . ?
H43B C43 H43A 109.1(18) . . ?
C43 C44 H44C 112.0(13) . . ?
C43 C44 H44B 110.1(16) . . ?
H44C C44 H44B 112(2) . . ?
C43 C44 H44A 110.0(17) . . ?
H44C C44 H44A 103(2) . . ?
H44B C44 H44A 109(2) . . ?

loop_
_geom_bond_atom_site_label_1
_geom_bond_atom_site_label_2
_geom_bond_distance
_geom_bond_site_symmetry_2
_geom_bond_publ_flag
Ti N4 1.8649(14) . ?
Ti N3 1.8671(15) . ?
Ti N1 1.9770(14) . ?
Ti N2 1.9867(15) . ?
Ti C31 2.7087(19) . ?
N1 C18 1.390(2) . ?
N1 C11 1.409(2) . ?
N2 C28 1.392(2) . ?
N2 C21 1.405(2) . ?
N3 C33 1.455(3) . ?
N3 C31 1.468(2) . ?
N4 C43 1.459(2) . ?
N4 C41 1.476(2) . ?
C1 C11 1.510(2) . ?
C1 C21 1.512(2) . ?
C1 C2 1.536(2) . ?
C1 H1 0.96(2) . ?
C2 C3 1.379(3) . ?
C2 C7 1.392(2) . ?
C3 C4 1.392(3) . ?
C3 H3 0.95(3) . ?
C4 C5 1.371(3) . ?
C4 H4 0.94(3) . ?
C5 C6 1.374(3) . ?
C5 H5 1.02(3) . ?
C6 C7 1.389(3) . ?
C6 H6 1.02(3) . ?
C7 H7 0.97(2) . ?
C11 C12 1.368(2) . ?
C12 C13 1.438(2) . ?
C12 C19 1.496(2) . ?
C13 C14 1.400(2) . ?
C13 C18 1.416(2) . ?
C14 C15 1.384(3) . ?
C14 H14 0.94(2) . ?
C15 C16 1.402(3) . ?
C15 H15 1.01(2) . ?
C16 C17 1.387(2) . ?
C16 H16 1.01(2) . ?
C17 C18 1.396(2) . ?
C17 H17 0.94(2) . ?
C19 H19B 0.97(3) . ?
C19 H19A 0.97(3) . ?
C19 H19C 0.96(3) . ?
C21 C22 1.366(2) . ?
C22 C23 1.439(2) . ?
C22 C29 1.497(2) . ?
C23 C24 1.401(3) . ?
C23 C28 1.409(3) . ?
C24 C25 1.386(3) . ?
C24 H24 0.96(2) . ?
C25 C26 1.392(3) . ?
C25 H25 0.94(2) . ?
C26 C27 1.390(3) . ?
C26 H26 0.97(2) . ?
C27 C28 1.402(2) . ?
C27 H27 0.94(2) . ?
C29 H29C 0.98(3) . ?
C29 H29B 0.99(3) . ?
C29 H29A 0.98(3) . ?
C31 C32 1.514(3) . ?
C31 H31B 1.02(2) . ?
C31 H31A 1.02(3) . ?
C32 H32C 0.95(3) . ?
C32 H32A 1.02(3) . ?
C32 H32C 0.99(3) . ?
C33 C34 1.505(3) . ?
C33 H33B 0.99(2) . ?
C33 H33A 1.11(3) . ?
C34 H34C 1.04(3) . ?
C34 H34A 1.08(3) . ?
C34 H34B 1.09(3) . ?
C41 C42 1.511(3) . ?
C41 H41B 0.98(2) . ?
C41 H41A 0.97(3) . ?
C42 H42C 0.97(3) . ?
C42 H42B 0.98(3) . ?
C42 H42A 0.98(3) . ?
C43 C44 1.518(3) . ?
C43 H43B 0.98(2) . ?
C43 H43A 1.01(2) . ?
C44 H44C 0.98(2) . ?
C44 H44B 1.00(3) . ?
C44 H44A 0.94(3) . ?

loop_
_cod_related_entry_id
_cod_related_entry_database
_cod_related_entry_code
1 ChemSpider 30660911
